data_4348084
loop_
_publ_author_name
'Zhao, Tian-Meng'
'Chen, Sa'
'Shang, Ran'
'Wang, Bing-Wu'
'Wang, Zhe-Ming'
'Gao, Song'

_publ_section_title
;
 Perovskite-Like Polar Lanthanide Formate Frameworks of
 [NH<sub>2</sub>NH<sub>3</sub>][Ln(HCOO)<sub>4</sub>] (Ln = Tb-Lu and Y):
 Synthesis, Structures, Magnetism, and Anisotropic Thermal Expansion.
;
_journal_issue 20
_journal_name_full 'Inorganic chemistry'
_journal_page_first 10075
_journal_page_last 10082
_journal_paper_doi 10.1021/acs.inorgchem.6b00952
_journal_volume 55
_journal_year 2016
_chemical_formula_sum 'C4 H9 Ho N2 O8'
_chemical_formula_weight 378.06
_space_group_IT_number 29
_space_group_name_Hall 'P 2c -2ac'
_space_group_name_H-M_alt 'P c a 21'
_symmetry_cell_setting orthorhombic
_symmetry_space_group_name_H-M 'P c a 21'
_atom_sites_solution_hydrogens geom
_atom_sites_solution_primary direct
_atom_sites_solution_secondary difmap
_audit_creation_method SHELXL-97
_cell_angle_alpha 90.00
_cell_angle_beta 90.00
_cell_angle_gamma 90.00
_cell_formula_units_Z 4
_cell_length_a 18.2209(5)
_cell_length_b 6.5751(2)
_cell_length_c 7.5850(2)
_cell_measurement_reflns_used 9091
_cell_measurement_temperature 180.0
_cell_measurement_theta_max 30.0530
_cell_measurement_theta_min 4.2310
_cell_volume 908.72(4)
_computing_cell_refinement 'CrysAlisPro (Agilent Technologies, 2013)'
_computing_data_collection 'CrysAlisPro (Agilent Technologies, 2013)'
_computing_data_reduction 'CrysAlisPro (Agilent Technologies, 2013)'
_computing_molecular_graphics 'Bruker SHELXTL V5.1 (Sheldrick, 1998)'
_computing_publication_material 'SHELXL-97 (Sheldrick, 1997)'
_computing_structure_refinement 'SHELXL-97 (Sheldrick, 1997)'
_computing_structure_solution 'SHELXS-97 (Sheldrick, 1990)'
_diffrn_ambient_temperature 180.0
_diffrn_detector_area_resol_mean 10.3914
_diffrn_measured_fraction_theta_full 0.997
_diffrn_measured_fraction_theta_max 0.997
_diffrn_measurement_device_type 'SuperNova, Dual, Cu at zero, AtlasCCD'
_diffrn_measurement_method '\w scans'
_diffrn_radiation_monochromator mirror
_diffrn_radiation_source 'SuperNova (Mo) X-ray Source'
_diffrn_radiation_type MoK\a
_diffrn_radiation_wavelength 0.71073
_diffrn_reflns_av_R_equivalents 0.0505
_diffrn_reflns_av_sigmaI/netI 0.0284
_diffrn_reflns_limit_h_max 23
_diffrn_reflns_limit_h_min -23
_diffrn_reflns_limit_k_max 8
_diffrn_reflns_limit_k_min -8
_diffrn_reflns_limit_l_max 9
_diffrn_reflns_limit_l_min -9
_diffrn_reflns_number 13200
_diffrn_reflns_theta_full 27.48
_diffrn_reflns_theta_max 27.48
_diffrn_reflns_theta_min 3.50
_diffrn_standards_decay_% 0
_exptl_absorpt_coefficient_mu 8.738
_exptl_absorpt_correction_T_max 0.880
_exptl_absorpt_correction_T_min 0.177
_exptl_absorpt_correction_type gaussian
_exptl_absorpt_process_details
;
CrysAlisPro, Agilent Technologies,
Version 1.171.36.32 (release 02-08-2013 CrysAlis171 .NET)
(compiled Aug  2 2013,16:46:58)
Numerical absorption correction based on gaussian integration over
a multifaceted crystal model
;
_exptl_crystal_colour 'pale pink'
_exptl_crystal_density_diffrn 2.763
_exptl_crystal_density_method 'not measured'
_exptl_crystal_description plate
_exptl_crystal_F_000 712
_exptl_crystal_size_max 0.261
_exptl_crystal_size_mid 0.186
_exptl_crystal_size_min 0.041
_refine_diff_density_max 0.637
_refine_diff_density_min -0.573
_refine_diff_density_rms 0.109
_refine_ls_abs_structure_details 'Flack H D (1983), Acta Cryst. A39, 876-881'
_refine_ls_abs_structure_Flack -0.019(12)
_refine_ls_extinction_coef 0.0026(2)
_refine_ls_extinction_expression Fc^*^=kFc[1+0.001xFc^2^\l^3^/sin(2\q)]^-1/4^
_refine_ls_extinction_method SHELXL
_refine_ls_goodness_of_fit_ref 1.083
_refine_ls_hydrogen_treatment mixed
_refine_ls_matrix_type full
_refine_ls_number_parameters 144
_refine_ls_number_reflns 2070
_refine_ls_number_restraints 6
_refine_ls_restrained_S_all 1.082
_refine_ls_R_factor_all 0.0196
_refine_ls_R_factor_gt 0.0185
_refine_ls_shift/su_max 0.001
_refine_ls_shift/su_mean 0.000
_refine_ls_structure_factor_coef Fsqd
_refine_ls_weighting_details 'calc w=1/[\s^2^(Fo^2^)+(0.0184P)^2^+0.0000P] where P=(Fo^2^+2Fc^2^)/3'
_refine_ls_weighting_scheme calc
_refine_ls_wR_factor_gt 0.0411
_refine_ls_wR_factor_ref 0.0417
_reflns_number_gt 1999
_reflns_number_total 2070
_reflns_threshold_expression >2sigma(I)
_cod_data_source_file ic6b00952_si_002.cif
_cod_data_source_block Ho-NH2NH3-180K
_cod_original_sg_symbol_H-M 'P ca2(1)'
_cod_database_code 4348084

loop_
_symmetry_equiv_pos_as_xyz
'x, y, z'
'-x, -y, z+1/2'
'x+1/2, -y, z'
'-x+1/2, y, z+1/2'

loop_
_atom_site_label
_atom_site_type_symbol
_atom_site_fract_x
_atom_site_fract_y
_atom_site_fract_z
_atom_site_U_iso_or_equiv
_atom_site_adp_type
_atom_site_occupancy
_atom_site_symmetry_multiplicity
_atom_site_calc_flag
_atom_site_refinement_flags
Ho1 Ho 0.397953(7) 0.79568(2) 0.26603(4) 0.00899(7) Uani 1 1 d .
O1 O 0.42679(17) 0.5940(4) 0.5232(4) 0.0156(6) Uani 1 1 d .
O2 O 0.49413(16) 0.3941(5) 0.6947(4) 0.0169(6) Uani 1 1 d .
O3 O 0.32209(18) 0.8852(5) 0.4906(4) 0.0230(7) Uani 1 1 d .
O4 O 0.21905(18) 0.8057(5) 0.6262(5) 0.0271(8) Uani 1 1 d .
O5 O 0.34694(15) 0.4690(4) 0.2218(4) 0.0190(8) Uani 1 1 d .
O6 O 0.37634(18) 0.1427(5) 0.1913(4) 0.0183(7) Uani 1 1 d .
O7 O 0.49067(17) 0.9728(5) 0.4086(4) 0.0196(7) Uani 1 1 d .
O8 O 0.58496(19) 1.1797(4) 0.4600(4) 0.0164(7) Uani 1 1 d .
C1 C 0.4869(2) 0.5228(7) 0.5757(5) 0.0153(8) Uani 1 1 d .
H1 H 0.5303 0.5711 0.5202 0.018 Uiso 1 1 calc R
C2 C 0.2640(2) 0.9244(7) 0.5671(6) 0.0208(10) Uani 1 1 d .
H2 H 0.2529 1.0646 0.5815 0.025 Uiso 1 1 calc R
C3 C 0.3621(2) 0.2922(5) 0.2801(12) 0.0184(10) Uani 1 1 d .
H3 H 0.3622 0.2751 0.4044 0.022 Uiso 1 1 calc R
C4 C 0.5439(2) 1.0783(6) 0.3598(5) 0.0153(9) Uani 1 1 d .
H4 H 0.5542 1.0823 0.2371 0.018 Uiso 1 1 calc R
N1 N 0.31969(18) 0.5305(5) 0.7805(7) 0.0215(8) Uani 1 1 d D
H11 H 0.3339 0.6091 0.8732 0.032 Uiso 1 1 calc R
H12 H 0.2706 0.5453 0.7629 0.032 Uiso 1 1 calc R
H13 H 0.3443 0.5698 0.6818 0.032 Uiso 1 1 calc R
N2 N 0.3359(3) 0.3207(6) 0.8180(5) 0.0273(10) Uani 1 1 d D
H21 H 0.3832(13) 0.293(3) 0.784(7) 0.041 Uiso 1 1 d D
H22 H 0.332(3) 0.297(3) 0.936(2) 0.041 Uiso 1 1 d D

loop_
_atom_site_aniso_label
_atom_site_aniso_U_11
_atom_site_aniso_U_22
_atom_site_aniso_U_33
_atom_site_aniso_U_23
_atom_site_aniso_U_13
_atom_site_aniso_U_12
Ho1 0.00758(9) 0.00785(9) 0.01153(10) 0.00036(15) 0.00028(13) 0.00046(5)
O1 0.0142(15) 0.0164(15) 0.0161(15) 0.0010(12) -0.0009(12) 0.0028(12)
O2 0.0147(15) 0.0212(15) 0.0148(12) 0.0055(13) 0.0031(11) 0.0087(12)
O3 0.0140(15) 0.0293(18) 0.0259(17) -0.0005(15) 0.0084(14) 0.0025(15)
O4 0.0119(17) 0.0226(18) 0.047(2) 0.0129(15) 0.0092(17) -0.0004(13)
O5 0.0174(14) 0.0100(13) 0.030(2) -0.0006(12) -0.0031(11) 0.0026(11)
O6 0.0205(16) 0.0127(15) 0.0218(15) -0.0029(13) 0.0031(13) 0.0013(14)
O7 0.0160(15) 0.0207(15) 0.0222(16) -0.0003(13) 0.0009(13) -0.0025(13)
O8 0.0193(16) 0.0137(15) 0.0161(16) -0.0002(12) -0.0018(14) -0.0042(12)
C1 0.0076(19) 0.022(2) 0.0167(19) 0.0004(18) 0.0007(15) 0.0023(17)
C2 0.014(2) 0.017(2) 0.031(3) 0.0003(18) 0.0060(18) 0.0039(17)
C3 0.0159(18) 0.0191(19) 0.020(3) -0.001(3) -0.003(3) -0.0045(14)
C4 0.019(2) 0.014(2) 0.013(2) -0.0004(17) -0.0004(17) 0.0019(17)
N1 0.0211(16) 0.0232(16) 0.020(2) -0.002(2) -0.006(2) 0.0004(13)
N2 0.027(2) 0.028(2) 0.028(2) 0.0097(16) -0.0055(17) -0.0008(17)

loop_
_atom_type_symbol
_atom_type_description
_atom_type_scat_dispersion_real
_atom_type_scat_dispersion_imag
_atom_type_scat_source
C C 0.0033 0.0016 'International Tables Vol C Tables 4.2.6.8 and 6.1.1.4'
H H 0.0000 0.0000 'International Tables Vol C Tables 4.2.6.8 and 6.1.1.4'
N N 0.0061 0.0033 'International Tables Vol C Tables 4.2.6.8 and 6.1.1.4'
O O 0.0106 0.0060 'International Tables Vol C Tables 4.2.6.8 and 6.1.1.4'
Ho Ho -0.2175 4.6783 'International Tables Vol C Tables 4.2.6.8 and 6.1.1.4'

loop_
_geom_angle_atom_site_label_1
_geom_angle_atom_site_label_2
_geom_angle_atom_site_label_3
_geom_angle
_geom_angle_site_symmetry_1
_geom_angle_site_symmetry_3
O3 Ho1 O7 87.90(11) . .
O3 Ho1 O8 143.56(12) . 2_674
O7 Ho1 O8 109.26(11) . 2_674
O3 Ho1 O5 95.89(11) . .
O7 Ho1 O5 143.96(10) . .
O8 Ho1 O5 88.54(10) 2_674 .
O3 Ho1 O4 77.41(13) . 4_554
O7 Ho1 O4 147.73(11) . 4_554
O8 Ho1 O4 71.13(12) 2_674 4_554
O5 Ho1 O4 67.05(10) . 4_554
O3 Ho1 O6 80.20(11) . 1_565
O7 Ho1 O6 75.56(11) . 1_565
O8 Ho1 O6 73.78(10) 2_674 1_565
O5 Ho1 O6 140.43(11) . 1_565
O4 Ho1 O6 73.72(11) 4_554 1_565
O3 Ho1 O2 143.66(11) . 2_664
O7 Ho1 O2 76.62(10) . 2_664
O8 Ho1 O2 72.72(11) 2_674 2_664
O5 Ho1 O2 79.46(10) . 2_664
O4 Ho1 O2 130.52(11) 4_554 2_664
O6 Ho1 O2 125.56(11) 1_565 2_664
O3 Ho1 O1 70.67(11) . .
O7 Ho1 O1 74.97(10) . .
O8 Ho1 O1 143.82(10) 2_674 .
O5 Ho1 O1 72.64(10) . .
O4 Ho1 O1 124.69(11) 4_554 .
O6 Ho1 O1 138.86(10) 1_565 .
O2 Ho1 O1 73.60(10) 2_664 .
C1 O1 Ho1 130.5(3) . .
C1 O2 Ho1 127.3(3) . 2_665
C2 O3 Ho1 158.2(3) . .
C2 O4 Ho1 141.6(3) . 4
C3 O5 Ho1 134.0(3) . .
C3 O6 Ho1 132.5(4) . 1_545
C4 O7 Ho1 135.0(3) . .
C4 O8 Ho1 135.5(3) . 2_675
O2 C1 O1 125.2(4) . .
O2 C1 H1 117.4 . .
O1 C1 H1 117.4 . .
O4 C2 O3 128.1(4) . .
O4 C2 H2 116.0 . .
O3 C2 H2 116.0 . .
O6 C3 O5 126.2(8) . .
O6 C3 H3 116.9 . .
O5 C3 H3 116.9 . .
O7 C4 O8 125.3(4) . .
O7 C4 H4 117.4 . .
O8 C4 H4 117.4 . .
N2 N1 H11 109.5 . .
N2 N1 H12 109.5 . .
H11 N1 H12 109.5 . .
N2 N1 H13 109.5 . .
H11 N1 H13 109.5 . .
H12 N1 H13 109.5 . .
N1 N2 H21 109.1(11) . .
N1 N2 H22 109.8(12) . .
H21 N2 H22 108.8(16) . .

loop_
_geom_bond_atom_site_label_1
_geom_bond_atom_site_label_2
_geom_bond_distance
_geom_bond_site_symmetry_2
Ho1 O3 2.271(3) .
Ho1 O7 2.319(3) .
Ho1 O8 2.348(3) 2_674
Ho1 O5 2.364(3) .
Ho1 O4 2.382(3) 4_554
Ho1 O6 2.384(3) 1_565
Ho1 O2 2.391(3) 2_664
Ho1 O1 2.417(3) .
O1 C1 1.256(5) .
O2 C1 1.244(5) .
O2 Ho1 2.391(3) 2_665
O3 C2 1.234(5) .
O4 C2 1.216(5) .
O4 Ho1 2.382(3) 4
O5 C3 1.274(5) .
O6 C3 1.220(6) .
O6 Ho1 2.384(3) 1_545
O7 C4 1.249(5) .
O8 C4 1.257(5) .
O8 Ho1 2.348(3) 2_675
C1 H1 0.9500 .
C2 H2 0.9500 .
C3 H3 0.9500 .
C4 H4 0.9500 .
N1 N2 1.439(5) .
N1 H11 0.9100 .
N1 H12 0.9100 .
N1 H13 0.9100 .
N2 H21 0.918(10) .
N2 H22 0.911(10) .

loop_
_geom_hbond_atom_site_label_D
_geom_hbond_atom_site_label_H
_geom_hbond_atom_site_label_A
_geom_hbond_distance_DH
_geom_hbond_distance_HA
_geom_hbond_distance_DA
_geom_hbond_angle_DHA
_geom_hbond_site_symmetry_A
C2 H2 O6 0.95 2.55 3.080(6) 115.3 4_565
C4 H4 O7 0.95 2.65 3.496(5) 149.0 2_674
N1 H11 O4 0.91 2.51 3.263(7) 140.7 4
N1 H11 O8 0.91 2.13 2.916(5) 143.7 2_675
N1 H12 O4 0.91 2.21 2.830(5) 124.7 .
N1 H12 O5 0.91 2.22 3.095(4) 160.8 4
N1 H13 O1 0.91 1.93 2.791(5) 156.8 .
N1 H13 O3 0.91 2.56 3.206(6) 128.1 .
N2 H21 O2 0.918(10) 2.234(18) 3.070(6) 151.1(18) .
N2 H22 O5 0.911(10) 2.46(3) 3.221(5) 141(3) 1_556
N2 H22 O6 0.911(10) 2.33(2) 3.151(5) 149(3) 1_556
